data_4074702
loop_
_publ_author_name
'Wagler, J\"org'
'Gerlach, Daniela'
'B\"ohme, Uwe'
'Roewer, Gerhard'

_publ_contact_author
;Wagler, J\"org 
 Institut f\"ur Anorganische Chemie  
 Technische Universit\"at Bergakademie Freiberg
 Leipziger Str. 29 
 09596 Freiberg 
 Bundesrepublik Deutschland
;
_publ_section_title
;
 Intramolecular Interligand Charge Transfer in Hexacoordinate Silicon
 Complexes
;
_journal_issue 12
_journal_name_full Organometallics
_journal_page_first 2929
_journal_paper_doi 10.1021/om050816e
_journal_volume 25
_journal_year 2006
_chemical_formula_moiety 'C44 H42 N4 O4 Si'
_chemical_formula_sum 'C44 H42 N4 O4 Si'
_chemical_formula_weight 718.91
_chemical_name_systematic
; 
 1,1-bis[N-methyl-(2-oxy-4-methoxybenzophenone)iminato]-
 2,5-diphenyl-2,5-diazasilolidine 
;
_space_group_IT_number 14
_symmetry_cell_setting monoclinic
_symmetry_space_group_name_Hall '-P 2ybc'
_symmetry_space_group_name_H-M 'P 1 21/c 1'
_atom_sites_solution_hydrogens geom
_atom_sites_solution_primary direct
_atom_sites_solution_secondary difmap
_audit_creation_method SHELXL-97
_cell_angle_alpha 90.00
_cell_angle_beta 111.092(12)
_cell_angle_gamma 90.00
_cell_formula_units_Z 8
_cell_length_a 17.669(5)
_cell_length_b 20.229(6)
_cell_length_c 21.957(7)
_cell_measurement_temperature 93(2)
_cell_volume 7322(4)
_computing_cell_refinement 'Bruker SMART'
_computing_data_collection 'Bruker SMART'
_computing_data_reduction 'Bruker SAINT'
_computing_molecular_graphics 'ORTEP32 (Farugia)'
_computing_publication_material 'Ciftab (Sheldrick)'
_computing_structure_refinement 'SHELXL-97 (Sheldrick, 1997)'
_computing_structure_solution 'SHELXS-97 (Sheldrick, 1990)'
_diffrn_ambient_temperature 93(2)
_diffrn_measured_fraction_theta_full 1.000
_diffrn_measured_fraction_theta_max 1.000
_diffrn_measurement_device_type 'CCD area detector'
_diffrn_measurement_method 'phi and omega scans'
_diffrn_radiation_monochromator graphite
_diffrn_radiation_source 'fine-focus sealed tube'
_diffrn_radiation_type MoK\a
_diffrn_radiation_wavelength 0.71073
_diffrn_reflns_av_R_equivalents 0.0498
_diffrn_reflns_av_sigmaI/netI 0.0397
_diffrn_reflns_limit_h_max 21
_diffrn_reflns_limit_h_min -20
_diffrn_reflns_limit_k_max 23
_diffrn_reflns_limit_k_min -24
_diffrn_reflns_limit_l_max 26
_diffrn_reflns_limit_l_min -26
_diffrn_reflns_number 83437
_diffrn_reflns_theta_full 25.00
_diffrn_reflns_theta_max 25.00
_diffrn_reflns_theta_min 1.24
_exptl_absorpt_coefficient_mu 0.115
_exptl_absorpt_correction_type none
_exptl_crystal_colour yellow
_exptl_crystal_density_diffrn 1.304
_exptl_crystal_density_method 'not measured'
_exptl_crystal_description plate
_exptl_crystal_F_000 3040
_exptl_crystal_size_max 0.50
_exptl_crystal_size_mid 0.40
_exptl_crystal_size_min 0.06
_refine_diff_density_max 0.504
_refine_diff_density_min -0.314
_refine_diff_density_rms 0.053
_refine_ls_extinction_method none
_refine_ls_goodness_of_fit_ref 1.068
_refine_ls_hydrogen_treatment constr
_refine_ls_matrix_type full
_refine_ls_number_parameters 955
_refine_ls_number_reflns 12880
_refine_ls_number_restraints 0
_refine_ls_restrained_S_all 1.068
_refine_ls_R_factor_all 0.0748
_refine_ls_R_factor_gt 0.0432
_refine_ls_shift/su_max 0.001
_refine_ls_shift/su_mean 0.000
_refine_ls_structure_factor_coef Fsqd
_refine_ls_weighting_details 'calc w=1/[\s^2^(Fo^2^)+(0.0619P)^2^+1.8197P] where P=(Fo^2^+2Fc^2^)/3'
_refine_ls_weighting_scheme calc
_refine_ls_wR_factor_gt 0.1093
_refine_ls_wR_factor_ref 0.1203
_reflns_number_gt 9151
_reflns_number_total 12880
_reflns_threshold_expression >2sigma(I)
_cod_data_source_file om050816esi20050921_121957.cif
_cod_data_source_block compound_3b
_cod_original_sg_symbol_Hall -P2ybc
_cod_original_sg_symbol_H-M P21/c
_cod_database_code 4074702

loop_
_symmetry_equiv_pos_as_xyz
'x, y, z'
'-x, y+1/2, -z+1/2'
'-x, -y, -z'
'x, -y-1/2, z-1/2'

loop_
_atom_site_label
_atom_site_type_symbol
_atom_site_fract_x
_atom_site_fract_y
_atom_site_fract_z
_atom_site_U_iso_or_equiv
_atom_site_adp_type
_atom_site_occupancy
_atom_site_symmetry_multiplicity
_atom_site_calc_flag
_atom_site_refinement_flags
Si1 Si 0.06829(3) 0.51454(3) 0.30775(3) 0.01362(13) Uani 1 1 d .
O1 O 0.08354(8) 0.44337(6) 0.35729(6) 0.0156(3) Uani 1 1 d .
O2 O 0.24077(9) 0.30911(7) 0.52796(7) 0.0295(4) Uani 1 1 d .
O3 O -0.03706(7) 0.50055(6) 0.28111(6) 0.0146(3) Uani 1 1 d .
O4 O -0.25272(8) 0.35240(7) 0.27032(7) 0.0221(3) Uani 1 1 d .
N1 N 0.05102(9) 0.56653(8) 0.37946(8) 0.0157(4) Uani 1 1 d .
N2 N 0.07476(9) 0.45797(8) 0.23850(8) 0.0140(4) Uani 1 1 d .
N3 N 0.05523(9) 0.58904(8) 0.25797(8) 0.0148(4) Uani 1 1 d .
N4 N 0.17657(9) 0.53509(8) 0.33938(8) 0.0165(4) Uani 1 1 d .
C1 C 0.12657(11) 0.43941(10) 0.42078(10) 0.0167(5) Uani 1 1 d .
C2 C 0.16194(12) 0.37878(10) 0.44524(10) 0.0189(5) Uani 1 1 d .
H2 H 0.1541 0.3421 0.4166 0.023 Uiso 1 1 calc R
C3 C 0.20815(12) 0.37131(10) 0.51059(10) 0.0217(5) Uani 1 1 d .
C4 C 0.21916(13) 0.42416(11) 0.55396(11) 0.0250(5) Uani 1 1 d .
H4 H 0.2512 0.4191 0.5989 0.030 Uiso 1 1 calc R
C5 C 0.18250(13) 0.48393(11) 0.53023(10) 0.0237(5) Uani 1 1 d .
H5 H 0.1892 0.5197 0.5598 0.028 Uiso 1 1 calc R
C6 C 0.13537(12) 0.49378(10) 0.46363(10) 0.0182(5) Uani 1 1 d .
C7 C 0.09027(12) 0.55469(10) 0.44131(10) 0.0168(4) Uani 1 1 d .
C8 C 0.09085(12) 0.60432(10) 0.49262(10) 0.0194(5) Uani 1 1 d .
C9 C 0.03498(13) 0.60372(11) 0.52376(11) 0.0260(5) Uani 1 1 d .
H9 H -0.0069 0.5715 0.5120 0.031 Uiso 1 1 calc R
C10 C 0.03984(13) 0.65009(11) 0.57214(11) 0.0267(5) Uani 1 1 d .
H10 H 0.0010 0.6497 0.5929 0.032 Uiso 1 1 calc R
C11 C 0.10066(13) 0.69618(11) 0.58969(11) 0.0273(5) Uani 1 1 d .
H11 H 0.1023 0.7291 0.6210 0.033 Uiso 1 1 calc R
C12 C 0.15938(15) 0.69498(12) 0.56221(12) 0.0360(6) Uani 1 1 d .
H12 H 0.2035 0.7251 0.5766 0.043 Uiso 1 1 calc R
C13 C 0.15403(14) 0.64966(12) 0.51338(12) 0.0327(6) Uani 1 1 d .
H13 H 0.1941 0.6497 0.4939 0.039 Uiso 1 1 calc R
C14 C -0.00478(12) 0.62372(10) 0.36189(10) 0.0203(5) Uani 1 1 d .
H14A H -0.0402 0.6225 0.3875 0.030 Uiso 1 1 d R
H14B H -0.0379 0.6218 0.3153 0.030 Uiso 1 1 d R
H14C H 0.0268 0.6648 0.3713 0.030 Uiso 1 1 d R
C15 C 0.29338(15) 0.30092(13) 0.59384(11) 0.0356(6) Uani 1 1 d .
H15A H 0.3405 0.3301 0.6029 0.053 Uiso 1 1 d R
H15B H 0.3116 0.2549 0.6011 0.053 Uiso 1 1 d R
H15C H 0.2643 0.3122 0.6230 0.053 Uiso 1 1 d R
C16 C -0.07188(11) 0.44133(10) 0.26546(9) 0.0144(4) Uani 1 1 d .
C17 C -0.14524(11) 0.43022(10) 0.27547(9) 0.0161(4) Uani 1 1 d .
H17 H -0.1688 0.4644 0.2924 0.019 Uiso 1 1 calc R
C18 C -0.18291(11) 0.36901(10) 0.26048(9) 0.0170(5) Uani 1 1 d .
C19 C -0.14916(12) 0.31833(10) 0.23489(10) 0.0187(5) Uani 1 1 d .
H19 H -0.1746 0.2762 0.2258 0.022 Uiso 1 1 calc R
C20 C -0.07929(12) 0.32979(10) 0.22309(10) 0.0178(5) Uani 1 1 d .
H20 H -0.0575 0.2955 0.2048 0.021 Uiso 1 1 calc R
C21 C -0.03878(11) 0.39134(10) 0.23746(9) 0.0147(4) Uani 1 1 d .
C22 C 0.03080(11) 0.40481(9) 0.21868(9) 0.0139(4) Uani 1 1 d .
C23 C 0.04958(12) 0.35669(10) 0.17398(10) 0.0166(4) Uani 1 1 d .
C24 C 0.00376(15) 0.35377(12) 0.10798(11) 0.0316(6) Uani 1 1 d .
H24 H -0.0412 0.3826 0.0898 0.038 Uiso 1 1 calc R
C25 C 0.02347(16) 0.30855(12) 0.06804(11) 0.0392(7) Uani 1 1 d .
H25 H -0.0080 0.3070 0.0227 0.047 Uiso 1 1 calc R
C26 C 0.08819(14) 0.26616(11) 0.09383(11) 0.0298(6) Uani 1 1 d .
H26 H 0.1023 0.2362 0.0663 0.036 Uiso 1 1 calc R
C27 C 0.13228(13) 0.26747(11) 0.15981(12) 0.0283(5) Uani 1 1 d .
H27 H 0.1759 0.2374 0.1781 0.034 Uiso 1 1 calc R
C28 C 0.11325(13) 0.31244(11) 0.19952(11) 0.0246(5) Uani 1 1 d .
H28 H 0.1442 0.3131 0.2450 0.030 Uiso 1 1 calc R
C29 C 0.13136(12) 0.47725(10) 0.20550(10) 0.0187(5) Uani 1 1 d .
H29A H 0.1739 0.4437 0.2139 0.028 Uiso 1 1 d R
H29B H 0.1560 0.5200 0.2224 0.028 Uiso 1 1 d R
H29C H 0.1015 0.4807 0.1584 0.028 Uiso 1 1 d R
C30 C -0.28906(13) 0.40020(11) 0.29903(11) 0.0253(5) Uani 1 1 d .
H30A H -0.2496 0.4142 0.3413 0.038 Uiso 1 1 d R
H30B H -0.3364 0.3807 0.3055 0.038 Uiso 1 1 d R
H30C H -0.3062 0.4386 0.2701 0.038 Uiso 1 1 d R
C31 C 0.25058(12) 0.43049(10) 0.35236(10) 0.0211(5) Uani 1 1 d .
H31 H 0.2041 0.4098 0.3218 0.025 Uiso 1 1 calc R
C32 C 0.32189(13) 0.39462(12) 0.37882(11) 0.0267(5) Uani 1 1 d .
H32 H 0.3237 0.3501 0.3655 0.032 Uiso 1 1 calc R
C33 C 0.39068(13) 0.42273(13) 0.42440(11) 0.0323(6) Uani 1 1 d .
H33 H 0.4398 0.3984 0.4414 0.039 Uiso 1 1 calc R
C34 C 0.38605(13) 0.48677(13) 0.44438(11) 0.0299(6) Uani 1 1 d .
H34 H 0.4320 0.5061 0.4769 0.036 Uiso 1 1 calc R
C35 C 0.31533(12) 0.52345(11) 0.41778(10) 0.0231(5) Uani 1 1 d .
H35 H 0.3139 0.5676 0.4322 0.028 Uiso 1 1 calc R
C36 C 0.24556(11) 0.49656(10) 0.36982(10) 0.0170(5) Uani 1 1 d .
C37 C 0.18851(12) 0.60638(10) 0.34226(10) 0.0181(5) Uani 1 1 d .
H37A H 0.2425 0.6172 0.3408 0.022 Uiso 1 1 calc R
H37B H 0.1855 0.6241 0.3833 0.022 Uiso 1 1 calc R
C38 C 0.12175(12) 0.63657(10) 0.28361(10) 0.0185(5) Uani 1 1 d .
H38A H 0.1015 0.6777 0.2969 0.022 Uiso 1 1 calc R
H38B H 0.1437 0.6479 0.2493 0.022 Uiso 1 1 calc R
C39 C -0.00384(12) 0.60729(10) 0.19811(10) 0.0164(4) Uani 1 1 d .
C40 C -0.00898(12) 0.67292(10) 0.17511(10) 0.0220(5) Uani 1 1 d .
H40 H 0.0271 0.7053 0.2014 0.026 Uiso 1 1 calc R
C41 C -0.06557(13) 0.69143(12) 0.11494(11) 0.0288(6) Uani 1 1 d .
H41 H -0.0673 0.7360 0.1009 0.035 Uiso 1 1 calc R
C42 C -0.11914(13) 0.64607(12) 0.07529(11) 0.0280(5) Uani 1 1 d .
H42 H -0.1579 0.6589 0.0343 0.034 Uiso 1 1 calc R
C43 C -0.11505(12) 0.58132(11) 0.09673(10) 0.0223(5) Uani 1 1 d .
H43 H -0.1516 0.5495 0.0699 0.027 Uiso 1 1 calc R
C44 C -0.05892(11) 0.56185(10) 0.15634(9) 0.0173(5) Uani 1 1 d .
H44 H -0.0575 0.5169 0.1694 0.021 Uiso 1 1 calc R
Si2 Si 0.42575(3) 0.49347(3) 0.18023(3) 0.01399(14) Uani 1 1 d .
O5 O 0.40738(8) 0.55979(6) 0.12378(6) 0.0167(3) Uani 1 1 d .
O6 O 0.24672(10) 0.66391(8) -0.07670(8) 0.0393(4) Uani 1 1 d .
O7 O 0.53026(8) 0.51264(6) 0.20872(6) 0.0156(3) Uani 1 1 d .
O8 O 0.74060(8) 0.66741(7) 0.22118(7) 0.0228(3) Uani 1 1 d .
N5 N 0.45107(9) 0.43564(8) 0.11708(8) 0.0152(4) Uani 1 1 d .
N6 N 0.41219(9) 0.55344(8) 0.24474(8) 0.0152(4) Uani 1 1 d .
N7 N 0.31934(9) 0.46945(8) 0.14817(8) 0.0158(4) Uani 1 1 d .
N8 N 0.44082(9) 0.42369(8) 0.23633(8) 0.0151(4) Uani 1 1 d .
C45 C 0.36703(12) 0.55571(10) 0.05939(10) 0.0166(4) Uani 1 1 d .
C46 C 0.32738(12) 0.61231(11) 0.02672(10) 0.0210(5) Uani 1 1 d .
H46 H 0.3282 0.6517 0.0505 0.025 Uiso 1 1 calc R
C47 C 0.28675(13) 0.61109(11) -0.04047(11) 0.0270(5) Uani 1 1 d .
C48 C 0.28513(14) 0.55401(11) -0.07655(11) 0.0298(6) Uani 1 1 d .
H48 H 0.2577 0.5537 -0.1225 0.036 Uiso 1 1 calc R
C49 C 0.32357(13) 0.49854(11) -0.04477(10) 0.0245(5) Uani 1 1 d .
H49 H 0.3220 0.4596 -0.0694 0.029 Uiso 1 1 calc R
C50 C 0.36579(12) 0.49718(10) 0.02384(10) 0.0177(5) Uani 1 1 d .
C51 C 0.41344(12) 0.43970(10) 0.05397(10) 0.0176(5) Uani 1 1 d .
C52 C 0.41848(12) 0.38432(10) 0.00958(10) 0.0185(5) Uani 1 1 d .
C53 C 0.36597(13) 0.33079(11) 0.00050(11) 0.0272(5) Uani 1 1 d .
H53 H 0.3292 0.3293 0.0232 0.033 Uiso 1 1 calc R
C54 C 0.36687(14) 0.27969(11) -0.04142(11) 0.0301(6) Uani 1 1 d .
H54 H 0.3311 0.2432 -0.0472 0.036 Uiso 1 1 calc R
C55 C 0.42017(13) 0.28200(11) -0.07478(10) 0.0239(5) Uani 1 1 d .
H55 H 0.4215 0.2467 -0.1030 0.029 Uiso 1 1 calc R
C56 C 0.47120(13) 0.33524(11) -0.06717(10) 0.0229(5) Uani 1 1 d .
H56 H 0.5072 0.3369 -0.0905 0.028 Uiso 1 1 calc R
C57 C 0.47017(13) 0.38683(11) -0.02515(10) 0.0228(5) Uani 1 1 d .
H57 H 0.5050 0.4238 -0.0204 0.027 Uiso 1 1 calc R
C58 C 0.51160(12) 0.38228(10) 0.14195(10) 0.0204(5) Uani 1 1 d .
H58A H 0.4837 0.3397 0.1372 0.031 Uiso 1 1 d R
H58B H 0.5435 0.3902 0.1881 0.031 Uiso 1 1 d R
H58C H 0.5477 0.3816 0.1170 0.031 Uiso 1 1 d R
C59 C 0.22997(17) 0.71760(13) -0.04341(13) 0.0443(7) Uani 1 1 d .
H59A H 0.2028 0.7018 -0.0143 0.066 Uiso 1 1 d R
H59B H 0.1946 0.7489 -0.0750 0.066 Uiso 1 1 d R
H59C H 0.2808 0.7397 -0.0176 0.066 Uiso 1 1 d R
C60 C 0.56121(12) 0.57306(10) 0.22201(9) 0.0150(4) Uani 1 1 d .
C61 C 0.63574(12) 0.58614(10) 0.21410(10) 0.0176(5) Uani 1 1 d .
H61 H 0.6626 0.5521 0.1999 0.021 Uiso 1 1 calc R
C62 C 0.66943(12) 0.64875(10) 0.22715(10) 0.0182(5) Uani 1 1 d .
C63 C 0.63058(12) 0.69923(10) 0.24818(10) 0.0189(5) Uani 1 1 d .
H63 H 0.6530 0.7425 0.2553 0.023 Uiso 1 1 calc R
C64 C 0.55977(12) 0.68601(10) 0.25854(10) 0.0185(5) Uani 1 1 d .
H64 H 0.5349 0.7202 0.2744 0.022 Uiso 1 1 calc R
C65 C 0.52324(11) 0.62290(10) 0.24619(9) 0.0158(4) Uani 1 1 d .
C66 C 0.45472(11) 0.60715(10) 0.26513(9) 0.0151(4) Uani 1 1 d .
C67 C 0.43821(11) 0.65142(10) 0.31402(10) 0.0163(4) Uani 1 1 d .
C68 C 0.47943(13) 0.64072(11) 0.38031(10) 0.0244(5) Uani 1 1 d .
H68 H 0.5175 0.6056 0.3945 0.029 Uiso 1 1 calc R
C69 C 0.46480(14) 0.68156(11) 0.42577(11) 0.0295(6) Uani 1 1 d .
H69 H 0.4932 0.6742 0.4710 0.035 Uiso 1 1 calc R
C70 C 0.40963(13) 0.73269(11) 0.40614(11) 0.0259(5) Uani 1 1 d .
H70 H 0.3999 0.7602 0.4376 0.031 Uiso 1 1 calc R
C71 C 0.36870(12) 0.74352(11) 0.34039(11) 0.0236(5) Uani 1 1 d .
H71 H 0.3308 0.7788 0.3266 0.028 Uiso 1 1 calc R
C72 C 0.38263(12) 0.70319(10) 0.29433(10) 0.0207(5) Uani 1 1 d .
H72 H 0.3541 0.7109 0.2492 0.025 Uiso 1 1 calc R
C73 C 0.35510(12) 0.53343(10) 0.27733(10) 0.0183(5) Uani 1 1 d .
H73A H 0.3859 0.5170 0.3213 0.027 Uiso 1 1 d R
H73B H 0.3192 0.4984 0.2518 0.027 Uiso 1 1 d R
H73C H 0.3225 0.5717 0.2803 0.027 Uiso 1 1 d R
C74 C 0.78403(13) 0.62063(11) 0.19799(12) 0.0289(6) Uani 1 1 d .
H74A H 0.7981 0.5823 0.2273 0.043 Uiso 1 1 d R
H74B H 0.8337 0.6411 0.1967 0.043 Uiso 1 1 d R
H74C H 0.7501 0.6063 0.1540 0.043 Uiso 1 1 d R
C75 C 0.18128(12) 0.47536(11) 0.06766(10) 0.0203(5) Uani 1 1 d .
H75 H 0.1853 0.4308 0.0555 0.024 Uiso 1 1 calc R
C76 C 0.10917(13) 0.50936(12) 0.03853(11) 0.0262(5) Uani 1 1 d .
H76 H 0.0647 0.4878 0.0066 0.031 Uiso 1 1 calc R
C77 C 0.10078(13) 0.57397(12) 0.05510(11) 0.0284(6) Uani 1 1 d .
H77 H 0.0506 0.5965 0.0360 0.034 Uiso 1 1 calc R
C78 C 0.16727(13) 0.60543(11) 0.10024(11) 0.0253(5) Uani 1 1 d .
H78 H 0.1627 0.6502 0.1116 0.030 Uiso 1 1 calc R
C79 C 0.24033(13) 0.57234(10) 0.12895(10) 0.0208(5) Uani 1 1 d .
H79 H 0.2855 0.5953 0.1587 0.025 Uiso 1 1 calc R
C80 C 0.24880(12) 0.50555(10) 0.11493(9) 0.0172(5) Uani 1 1 d .
C81 C 0.30954(12) 0.39830(10) 0.15178(10) 0.0168(4) Uani 1 1 d .
H81A H 0.3125 0.3767 0.1123 0.020 Uiso 1 1 calc R
H81B H 0.2561 0.3881 0.1546 0.020 Uiso 1 1 calc R
C82 C 0.37769(11) 0.37293(10) 0.21264(10) 0.0168(4) Uani 1 1 d .
H82A H 0.3557 0.3623 0.2471 0.020 Uiso 1 1 calc R
H82B H 0.4012 0.3321 0.2020 0.020 Uiso 1 1 calc R
C83 C 0.49951(11) 0.41025(10) 0.29757(9) 0.0158(4) Uani 1 1 d .
C84 C 0.50944(12) 0.34611(10) 0.32440(10) 0.0200(5) Uani 1 1 d .
H84 H 0.4767 0.3112 0.2996 0.024 Uiso 1 1 calc R
C85 C 0.56561(12) 0.33239(11) 0.38599(11) 0.0249(5) Uani 1 1 d .
H85 H 0.5709 0.2884 0.4021 0.030 Uiso 1 1 calc R
C86 C 0.61390(12) 0.38147(11) 0.42430(10) 0.0238(5) Uani 1 1 d .
H86 H 0.6518 0.3719 0.4667 0.029 Uiso 1 1 calc R
C87 C 0.60548(12) 0.44506(11) 0.39921(10) 0.0218(5) Uani 1 1 d .
H87 H 0.6382 0.4795 0.4249 0.026 Uiso 1 1 calc R
C88 C 0.55055(11) 0.45952(10) 0.33757(10) 0.0176(5) Uani 1 1 d .
H88 H 0.5470 0.5035 0.3217 0.021 Uiso 1 1 calc R

loop_
_atom_site_aniso_label
_atom_site_aniso_U_11
_atom_site_aniso_U_22
_atom_site_aniso_U_33
_atom_site_aniso_U_23
_atom_site_aniso_U_13
_atom_site_aniso_U_12
Si1 0.0132(3) 0.0134(3) 0.0148(3) -0.0003(2) 0.0057(2) -0.0003(2)
O1 0.0165(7) 0.0156(7) 0.0137(7) 0.0003(6) 0.0043(6) -0.0002(6)
O2 0.0331(9) 0.0289(9) 0.0221(8) 0.0093(7) 0.0047(7) 0.0078(7)
O3 0.0132(7) 0.0132(7) 0.0177(7) -0.0011(6) 0.0059(6) -0.0009(6)
O4 0.0172(8) 0.0249(8) 0.0272(8) -0.0042(7) 0.0118(7) -0.0051(6)
N1 0.0147(9) 0.0146(9) 0.0184(9) -0.0024(7) 0.0068(7) -0.0032(7)
N2 0.0122(8) 0.0144(9) 0.0162(9) 0.0014(7) 0.0060(7) 0.0003(7)
N3 0.0136(9) 0.0137(9) 0.0163(9) -0.0018(7) 0.0046(7) -0.0033(7)
N4 0.0152(9) 0.0157(9) 0.0184(9) -0.0002(7) 0.0057(7) 0.0000(7)
C1 0.0127(10) 0.0203(11) 0.0184(11) 0.0007(9) 0.0071(9) -0.0021(8)
C2 0.0185(11) 0.0188(12) 0.0205(11) -0.0001(9) 0.0082(9) -0.0035(9)
C3 0.0190(11) 0.0224(12) 0.0244(12) 0.0068(10) 0.0089(10) 0.0002(9)
C4 0.0215(12) 0.0321(14) 0.0181(11) 0.0061(10) 0.0031(9) 0.0001(10)
C5 0.0231(12) 0.0292(13) 0.0180(11) -0.0007(10) 0.0066(9) -0.0038(10)
C6 0.0157(11) 0.0229(12) 0.0178(11) 0.0032(9) 0.0083(9) -0.0020(9)
C7 0.0148(10) 0.0207(11) 0.0164(11) -0.0026(9) 0.0075(9) -0.0042(9)
C8 0.0204(11) 0.0201(12) 0.0171(11) 0.0001(9) 0.0059(9) -0.0008(9)
C9 0.0247(12) 0.0268(13) 0.0306(13) -0.0080(10) 0.0148(10) -0.0100(10)
C10 0.0258(12) 0.0342(14) 0.0251(12) -0.0052(10) 0.0153(10) -0.0032(10)
C11 0.0360(14) 0.0227(13) 0.0242(12) -0.0078(10) 0.0119(11) -0.0023(10)
C12 0.0423(15) 0.0370(15) 0.0338(14) -0.0100(12) 0.0200(12) -0.0165(12)
C13 0.0356(14) 0.0350(15) 0.0349(14) -0.0121(11) 0.0216(12) -0.0136(11)
C14 0.0232(12) 0.0185(12) 0.0207(11) -0.0012(9) 0.0098(9) 0.0049(9)
C15 0.0396(15) 0.0379(15) 0.0261(13) 0.0042(11) 0.0081(11) 0.0059(12)
C16 0.0162(10) 0.0149(11) 0.0104(10) 0.0023(8) 0.0026(8) -0.0007(8)
C17 0.0160(10) 0.0179(11) 0.0149(10) -0.0010(9) 0.0063(9) 0.0020(9)
C18 0.0133(10) 0.0246(12) 0.0135(10) 0.0027(9) 0.0051(8) -0.0008(9)
C19 0.0195(11) 0.0147(11) 0.0206(11) -0.0016(9) 0.0055(9) -0.0045(9)
C20 0.0199(11) 0.0157(11) 0.0185(11) -0.0018(9) 0.0076(9) 0.0012(9)
C21 0.0142(10) 0.0164(11) 0.0123(10) 0.0014(8) 0.0032(8) 0.0006(8)
C22 0.0154(10) 0.0132(11) 0.0115(10) 0.0034(8) 0.0029(8) 0.0030(8)
C23 0.0182(11) 0.0147(11) 0.0196(11) -0.0022(9) 0.0100(9) -0.0037(9)
C24 0.0429(15) 0.0300(14) 0.0191(12) 0.0009(10) 0.0077(11) 0.0145(11)
C25 0.0634(18) 0.0338(15) 0.0166(12) -0.0023(11) 0.0097(12) 0.0121(13)
C26 0.0460(15) 0.0197(13) 0.0338(14) -0.0024(10) 0.0266(12) 0.0029(11)
C27 0.0253(12) 0.0250(13) 0.0358(14) -0.0047(11) 0.0126(11) 0.0046(10)
C28 0.0217(12) 0.0279(13) 0.0230(12) -0.0025(10) 0.0064(10) 0.0042(10)
C29 0.0199(11) 0.0200(12) 0.0202(11) -0.0008(9) 0.0122(9) -0.0025(9)
C30 0.0205(12) 0.0294(13) 0.0309(13) -0.0046(10) 0.0151(10) -0.0034(10)
C31 0.0183(11) 0.0254(13) 0.0215(12) 0.0040(10) 0.0094(9) 0.0024(9)
C32 0.0280(13) 0.0285(13) 0.0287(13) 0.0124(10) 0.0165(11) 0.0115(10)
C33 0.0208(13) 0.0513(17) 0.0254(13) 0.0159(12) 0.0088(10) 0.0157(11)
C34 0.0167(12) 0.0532(17) 0.0187(12) 0.0073(11) 0.0050(9) 0.0031(11)
C35 0.0184(11) 0.0327(13) 0.0194(12) -0.0014(10) 0.0084(9) 0.0009(10)
C36 0.0129(10) 0.0266(12) 0.0140(10) 0.0038(9) 0.0080(8) 0.0019(9)
C37 0.0169(11) 0.0174(11) 0.0206(11) -0.0021(9) 0.0076(9) -0.0040(9)
C38 0.0191(11) 0.0139(11) 0.0226(11) -0.0014(9) 0.0074(9) -0.0037(9)
C39 0.0161(11) 0.0190(11) 0.0160(11) 0.0015(9) 0.0084(9) 0.0035(9)
C40 0.0217(11) 0.0183(12) 0.0247(12) 0.0001(9) 0.0069(10) -0.0027(9)
C41 0.0291(13) 0.0239(13) 0.0304(13) 0.0115(10) 0.0070(11) 0.0026(10)
C42 0.0231(12) 0.0363(14) 0.0205(12) 0.0071(10) 0.0027(10) 0.0008(10)
C43 0.0201(11) 0.0298(13) 0.0179(11) -0.0025(10) 0.0079(9) -0.0017(10)
C44 0.0171(11) 0.0206(11) 0.0165(11) -0.0001(9) 0.0088(9) 0.0001(9)
Si2 0.0146(3) 0.0140(3) 0.0147(3) -0.0012(2) 0.0069(2) -0.0013(2)
O5 0.0197(7) 0.0155(7) 0.0153(7) -0.0003(6) 0.0069(6) -0.0024(6)
O6 0.0546(11) 0.0317(10) 0.0270(9) 0.0073(8) 0.0090(8) 0.0126(8)
O7 0.0156(7) 0.0133(7) 0.0188(7) -0.0028(6) 0.0071(6) -0.0027(6)
O8 0.0188(8) 0.0248(8) 0.0287(9) -0.0057(7) 0.0132(7) -0.0068(6)
N5 0.0153(9) 0.0134(9) 0.0176(9) -0.0001(7) 0.0067(7) -0.0024(7)
N6 0.0148(9) 0.0161(9) 0.0163(9) 0.0003(7) 0.0073(7) -0.0011(7)
N7 0.0174(9) 0.0137(9) 0.0163(9) 0.0003(7) 0.0061(7) -0.0005(7)
N8 0.0146(9) 0.0149(9) 0.0149(9) -0.0011(7) 0.0044(7) -0.0024(7)
C45 0.0158(10) 0.0206(12) 0.0157(11) 0.0015(9) 0.0084(9) -0.0038(9)
C46 0.0237(12) 0.0211(12) 0.0222(12) 0.0001(9) 0.0130(10) -0.0013(9)
C47 0.0252(12) 0.0286(13) 0.0245(13) 0.0103(10) 0.0058(10) 0.0040(10)
C48 0.0364(14) 0.0319(14) 0.0152(12) 0.0008(10) 0.0021(10) 0.0006(11)
C49 0.0259(12) 0.0275(13) 0.0186(12) -0.0029(10) 0.0061(10) -0.0033(10)
C50 0.0150(11) 0.0214(12) 0.0182(11) 0.0004(9) 0.0078(9) -0.0028(9)
C51 0.0169(11) 0.0199(11) 0.0180(11) -0.0022(9) 0.0088(9) -0.0079(9)
C52 0.0197(11) 0.0187(11) 0.0162(11) -0.0006(9) 0.0054(9) 0.0000(9)
C53 0.0326(13) 0.0272(13) 0.0285(13) -0.0058(10) 0.0190(11) -0.0083(10)
C54 0.0395(14) 0.0243(13) 0.0301(13) -0.0099(10) 0.0168(11) -0.0113(11)
C55 0.0330(13) 0.0208(12) 0.0184(11) -0.0059(9) 0.0099(10) -0.0030(10)
C56 0.0254(12) 0.0262(13) 0.0203(12) -0.0030(10) 0.0119(10) -0.0016(10)
C57 0.0238(12) 0.0234(12) 0.0241(12) -0.0054(10) 0.0121(10) -0.0089(9)
C58 0.0238(12) 0.0185(12) 0.0209(11) -0.0008(9) 0.0105(9) 0.0029(9)
C59 0.0587(18) 0.0356(16) 0.0349(15) 0.0036(12) 0.0125(13) 0.0112(13)
C60 0.0155(10) 0.0164(11) 0.0117(10) 0.0000(8) 0.0032(8) -0.0010(9)
C61 0.0173(11) 0.0199(11) 0.0172(11) -0.0022(9) 0.0081(9) 0.0008(9)
C62 0.0166(11) 0.0236(12) 0.0152(11) 0.0005(9) 0.0068(9) -0.0035(9)
C63 0.0216(11) 0.0137(11) 0.0224(11) -0.0023(9) 0.0091(9) -0.0055(9)
C64 0.0227(11) 0.0157(11) 0.0180(11) -0.0021(9) 0.0085(9) -0.0007(9)
C65 0.0159(10) 0.0176(11) 0.0139(10) 0.0000(8) 0.0055(8) -0.0008(8)
C66 0.0166(11) 0.0149(11) 0.0127(10) 0.0012(8) 0.0042(8) 0.0015(9)
C67 0.0167(11) 0.0154(11) 0.0195(11) -0.0024(9) 0.0097(9) -0.0052(8)
C68 0.0302(13) 0.0216(12) 0.0206(12) 0.0006(9) 0.0083(10) 0.0048(10)
C69 0.0424(15) 0.0292(13) 0.0166(12) -0.0003(10) 0.0103(11) 0.0008(11)
C70 0.0332(13) 0.0241(13) 0.0263(13) -0.0062(10) 0.0179(11) -0.0026(10)
C71 0.0197(11) 0.0194(12) 0.0342(14) -0.0036(10) 0.0127(10) 0.0010(9)
C72 0.0187(11) 0.0212(12) 0.0206(11) 0.0002(9) 0.0052(9) 0.0008(9)
C73 0.0176(11) 0.0211(12) 0.0199(11) -0.0021(9) 0.0112(9) -0.0033(9)
C74 0.0226(12) 0.0310(14) 0.0389(14) -0.0096(11) 0.0180(11) -0.0050(10)
C75 0.0190(11) 0.0258(12) 0.0165(11) 0.0003(9) 0.0068(9) 0.0013(9)
C76 0.0176(11) 0.0404(15) 0.0195(12) 0.0032(10) 0.0055(9) 0.0020(10)
C77 0.0201(12) 0.0376(15) 0.0279(13) 0.0109(11) 0.0090(10) 0.0091(10)
C78 0.0297(13) 0.0234(12) 0.0287(13) 0.0082(10) 0.0177(11) 0.0069(10)
C79 0.0215(11) 0.0229(12) 0.0198(11) 0.0018(9) 0.0097(9) 0.0004(9)
C80 0.0166(11) 0.0231(12) 0.0150(10) 0.0044(9) 0.0094(9) 0.0014(9)
C81 0.0165(11) 0.0160(11) 0.0184(11) -0.0026(9) 0.0069(9) -0.0023(8)
C82 0.0170(11) 0.0153(11) 0.0180(11) -0.0002(9) 0.0062(9) -0.0028(8)
C83 0.0129(10) 0.0218(12) 0.0143(10) -0.0019(9) 0.0070(8) 0.0001(8)
C84 0.0209(11) 0.0214(12) 0.0189(11) -0.0011(9) 0.0084(9) -0.0021(9)
C85 0.0234(12) 0.0265(13) 0.0247(12) 0.0078(10) 0.0083(10) 0.0034(10)
C86 0.0174(11) 0.0365(14) 0.0150(11) 0.0014(10) 0.0026(9) 0.0024(10)
C87 0.0165(11) 0.0301(13) 0.0190(11) -0.0054(10) 0.0065(9) -0.0041(9)
C88 0.0175(11) 0.0193(11) 0.0183(11) -0.0004(9) 0.0091(9) 0.0003(9)

loop_
_atom_type_symbol
_atom_type_description
_atom_type_scat_dispersion_real
_atom_type_scat_dispersion_imag
_atom_type_scat_source
C C 0.0033 0.0016 'International Tables Vol C Tables 4.2.6.8 and 6.1.1.4'
H H 0.0000 0.0000 'International Tables Vol C Tables 4.2.6.8 and 6.1.1.4'
N N 0.0061 0.0033 'International Tables Vol C Tables 4.2.6.8 and 6.1.1.4'
O O 0.0106 0.0060 'International Tables Vol C Tables 4.2.6.8 and 6.1.1.4'
Si Si 0.0817 0.0704 'International Tables Vol C Tables 4.2.6.8 and 6.1.1.4'

loop_
_geom_angle_atom_site_label_1
_geom_angle_atom_site_label_2
_geom_angle_atom_site_label_3
_geom_angle
O3 Si1 O1 88.98(6)
O3 Si1 N3 92.47(7)
O1 Si1 N3 178.42(7)
O3 Si1 N4 175.14(8)
O1 Si1 N4 92.55(7)
N3 Si1 N4 85.96(7)
O3 Si1 N2 89.90(7)
O1 Si1 N2 87.88(7)
N3 Si1 N2 92.76(8)
N4 Si1 N2 94.76(7)
O3 Si1 N1 84.48(7)
O1 Si1 N1 88.65(7)
N3 Si1 N1 90.86(8)
N4 Si1 N1 90.95(7)
N2 Si1 N1 173.44(7)
C1 O1 Si1 126.76(13)
C3 O2 C15 116.32(17)
C16 O3 Si1 124.34(12)
C18 O4 C30 118.55(16)
C7 N1 C14 118.02(17)
C7 N1 Si1 123.12(14)
C14 N1 Si1 118.74(13)
C22 N2 C29 118.60(17)
C22 N2 Si1 123.46(14)
C29 N2 Si1 117.93(12)
C39 N3 C38 114.27(16)
C39 N3 Si1 132.00(13)
C38 N3 Si1 113.60(12)
C36 N4 C37 116.34(16)
C36 N4 Si1 131.81(14)
C37 N4 Si1 110.88(12)
O1 C1 C2 117.74(18)
O1 C1 C6 122.25(18)
C2 C1 C6 119.99(18)
C3 C2 C1 120.8(2)
C3 C2 H2 119.6
C1 C2 H2 119.6
O2 C3 C2 114.80(19)
O2 C3 C4 124.56(19)
C2 C3 C4 120.64(19)
C5 C4 C3 118.7(2)
C5 C4 H4 120.6
C3 C4 H4 120.6
C4 C5 C6 122.4(2)
C4 C5 H5 118.8
C6 C5 H5 118.8
C5 C6 C1 117.39(19)
C5 C6 C7 121.07(19)
C1 C6 C7 121.17(18)
N1 C7 C6 121.85(18)
N1 C7 C8 120.92(18)
C6 C7 C8 117.23(17)
C9 C8 C13 118.3(2)
C9 C8 C7 123.22(19)
C13 C8 C7 118.29(19)
C8 C9 C10 120.6(2)
C8 C9 H9 119.7
C10 C9 H9 119.7
C11 C10 C9 119.9(2)
C11 C10 H10 120.0
C9 C10 H10 120.0
C10 C11 C12 120.3(2)
C10 C11 H11 119.9
C12 C11 H11 119.9
C11 C12 C13 119.9(2)
C11 C12 H12 120.1
C13 C12 H12 120.1
C12 C13 C8 120.9(2)
C12 C13 H13 119.6
C8 C13 H13 119.6
N1 C14 H14A 109.5
N1 C14 H14B 109.5
H14A C14 H14B 109.5
N1 C14 H14C 109.5
H14A C14 H14C 109.5
H14B C14 H14C 109.5
O2 C15 H15A 109.5
O2 C15 H15B 109.5
H15A C15 H15B 109.5
O2 C15 H15C 109.5
H15A C15 H15C 109.5
H15B C15 H15C 109.5
O3 C16 C17 117.92(18)
O3 C16 C21 121.95(17)
C17 C16 C21 120.09(18)
C18 C17 C16 119.68(18)
C18 C17 H17 120.2
C16 C17 H17 120.2
O4 C18 C17 124.34(18)
O4 C18 C19 114.93(18)
C17 C18 C19 120.70(18)
C20 C19 C18 119.66(19)
C20 C19 H19 120.2
C18 C19 H19 120.2
C19 C20 C21 121.68(19)
C19 C20 H20 119.2
C21 C20 H20 119.2
C20 C21 C16 118.10(18)
C20 C21 C22 120.84(18)
C16 C21 C22 120.84(17)
N2 C22 C21 121.41(18)
N2 C22 C23 120.44(18)
C21 C22 C23 118.13(17)
C24 C23 C28 118.6(2)
C24 C23 C22 121.91(18)
C28 C23 C22 119.43(18)
C23 C24 C25 120.1(2)
C23 C24 H24 119.9
C25 C24 H24 119.9
C26 C25 C24 120.5(2)
C26 C25 H25 119.7
C24 C25 H25 119.7
C27 C26 C25 119.5(2)
C27 C26 H26 120.2
C25 C26 H26 120.2
C26 C27 C28 120.2(2)
C26 C27 H27 119.9
C28 C27 H27 119.9
C27 C28 C23 121.0(2)
C27 C28 H28 119.5
C23 C28 H28 119.5
N2 C29 H29A 109.5
N2 C29 H29B 109.5
H29A C29 H29B 109.5
N2 C29 H29C 109.5
H29A C29 H29C 109.5
H29B C29 H29C 109.5
O4 C30 H30A 109.5
O4 C30 H30B 109.5
H30A C30 H30B 109.5
O4 C30 H30C 109.5
H30A C30 H30C 109.5
H30B C30 H30C 109.5
C32 C31 C36 121.4(2)
C32 C31 H31 119.3
C36 C31 H31 119.3
C31 C32 C33 121.0(2)
C31 C32 H32 119.5
C33 C32 H32 119.5
C34 C33 C32 118.5(2)
C34 C33 H33 120.7
C32 C33 H33 120.7
C33 C34 C35 121.0(2)
C33 C34 H34 119.5
C35 C34 H34 119.5
C34 C35 C36 121.4(2)
C34 C35 H35 119.3
C36 C35 H35 119.3
N4 C36 C31 122.06(18)
N4 C36 C35 121.30(19)
C31 C36 C35 116.58(19)
N4 C37 C38 107.69(16)
N4 C37 H37A 110.2
C38 C37 H37A 110.2
N4 C37 H37B 110.2
C38 C37 H37B 110.2
H37A C37 H37B 108.5
N3 C38 C37 109.34(16)
N3 C38 H38A 109.8
C37 C38 H38A 109.8
N3 C38 H38B 109.8
C37 C38 H38B 109.8
H38A C38 H38B 108.3
N3 C39 C44 122.99(18)
N3 C39 C40 120.88(18)
C44 C39 C40 116.08(18)
C41 C40 C39 121.6(2)
C41 C40 H40 119.2
C39 C40 H40 119.2
C42 C41 C40 121.1(2)
C42 C41 H41 119.5
C40 C41 H41 119.5
C41 C42 C43 118.3(2)
C41 C42 H42 120.8
C43 C42 H42 120.8
C44 C43 C42 121.5(2)
C44 C43 H43 119.3
C42 C43 H43 119.3
C43 C44 C39 121.4(2)
C43 C44 H44 119.3
C39 C44 H44 119.3
O7 Si2 O5 89.22(6)
O7 Si2 N7 176.48(8)
O5 Si2 N7 91.60(7)
O7 Si2 N8 92.90(7)
O5 Si2 N8 177.72(7)
N7 Si2 N8 86.23(7)
O7 Si2 N6 89.55(7)
O5 Si2 N6 89.86(7)
N7 Si2 N6 93.87(7)
N8 Si2 N6 90.99(8)
O7 Si2 N5 84.66(7)
O5 Si2 N5 89.32(7)
N7 Si2 N5 91.93(7)
N8 Si2 N5 90.05(8)
N6 Si2 N5 174.17(7)
C45 O5 Si2 125.82(12)
C47 O6 C59 117.72(19)
C60 O7 Si2 125.12(12)
C62 O8 C74 119.01(16)
C51 N5 C58 117.53(17)
C51 N5 Si2 123.19(14)
C58 N5 Si2 119.16(13)
C66 N6 C73 117.90(17)
C66 N6 Si2 124.25(14)
C73 N6 Si2 117.59(12)
C80 N7 C81 116.28(16)
C80 N7 Si2 131.56(14)
C81 N7 Si2 111.68(12)
C83 N8 C82 114.28(16)
C83 N8 Si2 132.53(13)
C82 N8 Si2 113.18(12)
O5 C45 C46 118.02(18)
O5 C45 C50 122.13(18)
C46 C45 C50 119.81(18)
C47 C46 C45 120.2(2)
C47 C46 H46 119.9
C45 C46 H46 119.9
O6 C47 C46 124.4(2)
O6 C47 C48 114.58(19)
C46 C47 C48 121.0(2)
C49 C48 C47 119.0(2)
C49 C48 H48 120.5
C47 C48 H48 120.5
C48 C49 C50 122.2(2)
C48 C49 H49 118.9
C50 C49 H49 118.9
C45 C50 C49 117.85(19)
C45 C50 C51 121.94(18)
C49 C50 C51 119.81(19)
N5 C51 C50 121.71(18)
N5 C51 C52 120.85(18)
C50 C51 C52 117.44(17)
C57 C52 C53 119.14(19)
C57 C52 C51 122.16(18)
C53 C52 C51 118.60(19)
C54 C53 C52 120.5(2)
C54 C53 H53 119.7
C52 C53 H53 119.7
C55 C54 C53 119.8(2)
C55 C54 H54 120.1
C53 C54 H54 120.1
C56 C55 C54 120.2(2)
C56 C55 H55 119.9
C54 C55 H55 119.9
C55 C56 C57 120.1(2)
C55 C56 H56 120.0
C57 C56 H56 120.0
C52 C57 C56 120.3(2)
C52 C57 H57 119.9
C56 C57 H57 119.9
N5 C58 H58A 109.5
N5 C58 H58B 109.5
H58A C58 H58B 109.5
N5 C58 H58C 109.5
H58A C58 H58C 109.5
H58B C58 H58C 109.5
O6 C59 H59A 109.5
O6 C59 H59B 109.5
H59A C59 H59B 109.5
O6 C59 H59C 109.5
H59A C59 H59C 109.5
H59B C59 H59C 109.5
O7 C60 C61 118.25(18)
O7 C60 C65 121.64(18)
C61 C60 C65 120.06(18)
C62 C61 C60 119.72(19)
C62 C61 H61 120.1
C60 C61 H61 120.1
O8 C62 C61 125.16(19)
O8 C62 C63 114.14(18)
C61 C62 C63 120.70(18)
C64 C63 C62 119.76(19)
C64 C63 H63 120.1
C62 C63 H63 120.1
C63 C64 C65 121.59(19)
C63 C64 H64 119.2
C65 C64 H64 119.2
C64 C65 C60 118.05(18)
C64 C65 C66 120.98(18)
C60 C65 C66 120.55(18)
N6 C66 C65 121.44(18)
N6 C66 C67 120.31(18)
C65 C66 C67 118.03(17)
C68 C67 C72 119.14(19)
C68 C67 C66 119.42(18)
C72 C67 C66 121.44(18)
C69 C68 C67 119.8(2)
C69 C68 H68 120.1
C67 C68 H68 120.1
C70 C69 C68 120.9(2)
C70 C69 H69 119.5
C68 C69 H69 119.5
C69 C70 C71 119.4(2)
C69 C70 H70 120.3
C71 C70 H70 120.3
C70 C71 C72 120.3(2)
C70 C71 H71 119.8
C72 C71 H71 119.8
C71 C72 C67 120.3(2)
C71 C72 H72 119.8
C67 C72 H72 119.8
N6 C73 H73A 109.5
N6 C73 H73B 109.5
H73A C73 H73B 109.5
N6 C73 H73C 109.5
H73A C73 H73C 109.5
H73B C73 H73C 109.5
O8 C74 H74A 109.5
O8 C74 H74B 109.5
H74A C74 H74B 109.5
O8 C74 H74C 109.5
H74A C74 H74C 109.5
H74B C74 H74C 109.5
C76 C75 C80 121.3(2)
C76 C75 H75 119.3
C80 C75 H75 119.3
C77 C76 C75 121.1(2)
C77 C76 H76 119.4
C75 C76 H76 119.4
C76 C77 C78 118.6(2)
C76 C77 H77 120.7
C78 C77 H77 120.7
C79 C78 C77 120.9(2)
C79 C78 H78 119.6
C77 C78 H78 119.6
C78 C79 C80 121.3(2)
C78 C79 H79 119.4
C80 C79 H79 119.4
N7 C80 C79 122.11(18)
N7 C80 C75 121.11(19)
C79 C80 C75 116.72(19)
N7 C81 C82 107.91(15)
N7 C81 H81A 110.1
C82 C81 H81A 110.1
N7 C81 H81B 110.1
C82 C81 H81B 110.1
H81A C81 H81B 108.4
N8 C82 C81 109.51(16)
N8 C82 H82A 109.8
C81 C82 H82A 109.8
N8 C82 H82B 109.8
C81 C82 H82B 109.8
H82A C82 H82B 108.2
N8 C83 C84 121.25(17)
N8 C83 C88 123.07(18)
C84 C83 C88 115.64(18)
C85 C84 C83 121.95(19)
C85 C84 H84 119.0
C83 C84 H84 119.0
C86 C85 C84 121.2(2)
C86 C85 H85 119.4
C84 C85 H85 119.4
C85 C86 C87 118.10(19)
C85 C86 H86 121.0
C87 C86 H86 121.0
C88 C87 C86 121.5(2)
C88 C87 H87 119.3
C86 C87 H87 119.3
C87 C88 C83 121.6(2)
C87 C88 H88 119.2
C83 C88 H88 119.2

loop_
_geom_bond_atom_site_label_1
_geom_bond_atom_site_label_2
_geom_bond_distance
Si1 O3 1.7618(14)
Si1 O1 1.7658(15)
Si1 N3 1.8268(17)
Si1 N4 1.8327(17)
Si1 N2 1.9390(18)
Si1 N1 2.0061(18)
O1 C1 1.329(2)
O2 C3 1.379(3)
O2 C15 1.420(3)
O3 C16 1.334(2)
O4 C18 1.368(2)
O4 C30 1.427(2)
N1 C7 1.306(3)
N1 C14 1.478(2)
N2 C22 1.306(2)
N2 C29 1.483(2)
N3 C39 1.402(2)
N3 C38 1.465(2)
N4 C36 1.398(3)
N4 C37 1.455(3)
C1 C2 1.393(3)
C1 C6 1.419(3)
C2 C3 1.380(3)
C2 H2 0.9500
C3 C4 1.398(3)
C4 C5 1.382(3)
C4 H4 0.9500
C5 C6 1.413(3)
C5 H5 0.9500
C6 C7 1.453(3)
C7 C8 1.506(3)
C8 C9 1.388(3)
C8 C13 1.389(3)
C9 C10 1.396(3)
C9 H9 0.9500
C10 C11 1.369(3)
C10 H10 0.9500
C11 C12 1.375(3)
C11 H11 0.9500
C12 C13 1.388(3)
C12 H12 0.9500
C13 H13 0.9500
C14 H14A 0.9800
C14 H14B 0.9800
C14 H14C 0.9800
C15 H15A 0.9800
C15 H15B 0.9800
C15 H15C 0.9800
C16 C17 1.408(3)
C16 C21 1.415(3)
C17 C18 1.388(3)
C17 H17 0.9500
C18 C19 1.401(3)
C19 C20 1.370(3)
C19 H19 0.9500
C20 C21 1.414(3)
C20 H20 0.9500
C21 C22 1.456(3)
C22 C23 1.502(3)
C23 C24 1.384(3)
C23 C28 1.388(3)
C24 C25 1.395(3)
C24 H24 0.9500
C25 C26 1.378(3)
C25 H25 0.9500
C26 C27 1.376(3)
C26 H26 0.9500
C27 C28 1.383(3)
C27 H27 0.9500
C28 H28 0.9500
C29 H29A 0.9800
C29 H29B 0.9800
C29 H29C 0.9800
C30 H30A 0.9800
C30 H30B 0.9800
C30 H30C 0.9800
C31 C32 1.387(3)
C31 C36 1.402(3)
C31 H31 0.9500
C32 C33 1.388(3)
C32 H32 0.9500
C33 C34 1.380(3)
C33 H33 0.9500
C34 C35 1.389(3)
C34 H34 0.9500
C35 C36 1.411(3)
C35 H35 0.9500
C37 C38 1.526(3)
C37 H37A 0.9900
C37 H37B 0.9900
C38 H38A 0.9900
C38 H38B 0.9900
C39 C44 1.411(3)
C39 C40 1.412(3)
C40 C41 1.391(3)
C40 H40 0.9500
C41 C42 1.379(3)
C41 H41 0.9500
C42 C43 1.385(3)
C42 H42 0.9500
C43 C44 1.385(3)
C43 H43 0.9500
C44 H44 0.9500
Si2 O7 1.7665(15)
Si2 O5 1.7755(15)
Si2 N7 1.8205(17)
Si2 N8 1.8287(17)
Si2 N6 1.9441(17)
Si2 N5 1.9845(18)
O5 C45 1.337(2)
O6 C47 1.367(3)
O6 C59 1.399(3)
O7 C60 1.328(2)
O8 C62 1.364(2)
O8 C74 1.423(3)
N5 C51 1.306(3)
N5 C58 1.479(3)
N6 C66 1.305(2)
N6 C73 1.488(2)
N7 C80 1.402(3)
N7 C81 1.455(3)
N8 C83 1.398(2)
N8 C82 1.467(2)
C45 C46 1.398(3)
C45 C50 1.414(3)
C46 C47 1.389(3)
C46 H46 0.9500
C47 C48 1.395(3)
C48 C49 1.366(3)
C48 H48 0.9500
C49 C50 1.420(3)
C49 H49 0.9500
C50 C51 1.448(3)
C51 C52 1.509(3)
C52 C57 1.385(3)
C52 C53 1.393(3)
C53 C54 1.388(3)
C53 H53 0.9500
C54 C55 1.386(3)
C54 H54 0.9500
C55 C56 1.376(3)
C55 H55 0.9500
C56 C57 1.397(3)
C56 H56 0.9500
C57 H57 0.9500
C58 H58A 0.9800
C58 H58B 0.9800
C58 H58C 0.9800
C59 H59A 0.9800
C59 H59B 0.9800
C59 H59C 0.9800
C60 C61 1.414(3)
C60 C65 1.416(3)
C61 C62 1.385(3)
C61 H61 0.9500
C62 C63 1.398(3)
C63 C64 1.376(3)
C63 H63 0.9500
C64 C65 1.412(3)
C64 H64 0.9500
C65 C66 1.450(3)
C66 C67 1.505(3)
C67 C68 1.390(3)
C67 C72 1.394(3)
C68 C69 1.390(3)
C68 H68 0.9500
C69 C70 1.380(3)
C69 H69 0.9500
C70 C71 1.380(3)
C70 H70 0.9500
C71 C72 1.389(3)
C71 H71 0.9500
C72 H72 0.9500
C73 H73A 0.9800
C73 H73B 0.9800
C73 H73C 0.9800
C74 H74A 0.9800
C74 H74B 0.9800
C74 H74C 0.9800
C75 C76 1.385(3)
C75 C80 1.408(3)
C75 H75 0.9500
C76 C77 1.379(3)
C76 H76 0.9500
C77 C78 1.389(3)
C77 H77 0.9500
C78 C79 1.388(3)
C78 H78 0.9500
C79 C80 1.406(3)
C79 H79 0.9500
C81 C82 1.530(3)
C81 H81A 0.9900
C81 H81B 0.9900
C82 H82A 0.9900
C82 H82B 0.9900
C83 C84 1.409(3)
C83 C88 1.417(3)
C84 C85 1.388(3)
C84 H84 0.9500
C85 C86 1.380(3)
C85 H85 0.9500
C86 C87 1.386(3)
C86 H86 0.9500
C87 C88 1.384(3)
C87 H87 0.9500
C88 H88 0.9500

loop_
_geom_torsion_atom_site_label_1
_geom_torsion_atom_site_label_2
_geom_torsion_atom_site_label_3
_geom_torsion_atom_site_label_4
_geom_torsion
O3 Si1 O1 C1 -127.41(15)
N4 Si1 O1 C1 47.98(16)
N2 Si1 O1 C1 142.65(16)
N1 Si1 O1 C1 -42.91(16)
O1 Si1 O3 C16 -42.41(15)
N3 Si1 O3 C16 138.22(15)
N2 Si1 O3 C16 45.47(15)
N1 Si1 O3 C16 -131.15(15)
O3 Si1 N1 C7 124.37(16)
O1 Si1 N1 C7 35.27(16)
N3 Si1 N1 C7 -143.23(16)
N4 Si1 N1 C7 -57.26(16)
O3 Si1 N1 C14 -59.70(14)
O1 Si1 N1 C14 -148.81(14)
N3 Si1 N1 C14 32.69(15)
N4 Si1 N1 C14 118.67(14)
O3 Si1 N2 C22 -36.27(15)
O1 Si1 N2 C22 52.71(15)
N3 Si1 N2 C22 -128.74(15)
N4 Si1 N2 C22 145.09(15)
O3 Si1 N2 C29 142.26(14)
O1 Si1 N2 C29 -128.76(14)
N3 Si1 N2 C29 49.79(14)
N4 Si1 N2 C29 -36.38(15)
O3 Si1 N3 C39 -30.62(18)
N4 Si1 N3 C39 153.98(18)
N2 Si1 N3 C39 59.40(18)
N1 Si1 N3 C39 -115.13(18)
O3 Si1 N3 C38 153.80(14)
N4 Si1 N3 C38 -21.60(14)
N2 Si1 N3 C38 -116.18(14)
N1 Si1 N3 C38 69.29(14)
O1 Si1 N4 C36 21.63(18)
N3 Si1 N4 C36 -158.88(18)
N2 Si1 N4 C36 -66.45(19)
N1 Si1 N4 C36 110.32(18)
O1 Si1 N4 C37 -146.42(13)
N3 Si1 N4 C37 33.06(14)
N2 Si1 N4 C37 125.50(14)
N1 Si1 N4 C37 -57.73(14)
Si1 O1 C1 C2 -151.71(15)
Si1 O1 C1 C6 30.0(3)
O1 C1 C2 C3 179.31(18)
C6 C1 C2 C3 -2.3(3)
C15 O2 C3 C2 175.65(19)
C15 O2 C3 C4 -4.5(3)
C1 C2 C3 O2 -178.84(18)
C1 C2 C3 C4 1.3(3)
O2 C3 C4 C5 -179.50(19)
C2 C3 C4 C5 0.4(3)
C3 C4 C5 C6 -1.0(3)
C4 C5 C6 C1 0.0(3)
C4 C5 C6 C7 173.1(2)
O1 C1 C6 C5 179.97(18)
C2 C1 C6 C5 1.7(3)
O1 C1 C6 C7 6.8(3)
C2 C1 C6 C7 -171.47(18)
C14 N1 C7 C6 169.30(18)
Si1 N1 C7 C6 -14.7(3)
C14 N1 C7 C8 -11.1(3)
Si1 N1 C7 C8 164.90(14)
C5 C6 C7 N1 175.14(19)
C1 C6 C7 N1 -12.0(3)
C5 C6 C7 C8 -4.5(3)
C1 C6 C7 C8 168.39(18)
N1 C7 C8 C9 92.1(3)
C6 C7 C8 C9 -88.2(3)
N1 C7 C8 C13 -93.0(2)
C6 C7 C8 C13 86.6(3)
C13 C8 C9 C10 3.6(3)
C7 C8 C9 C10 178.4(2)
C8 C9 C10 C11 -0.7(3)
C9 C10 C11 C12 -3.3(4)
C10 C11 C12 C13 4.3(4)
C11 C12 C13 C8 -1.4(4)
C9 C8 C13 C12 -2.5(4)
C7 C8 C13 C12 -177.6(2)
Si1 O3 C16 C17 149.94(14)
Si1 O3 C16 C21 -32.3(2)
O3 C16 C17 C18 -179.29(17)
C21 C16 C17 C18 2.9(3)
C30 O4 C18 C17 -1.3(3)
C30 O4 C18 C19 177.20(17)
C16 C17 C18 O4 177.77(18)
C16 C17 C18 C19 -0.6(3)
O4 C18 C19 C20 179.90(18)
C17 C18 C19 C20 -1.6(3)
C18 C19 C20 C21 1.5(3)
C19 C20 C21 C16 0.8(3)
C19 C20 C21 C22 -173.88(18)
O3 C16 C21 C20 179.32(17)
C17 C16 C21 C20 -3.0(3)
O3 C16 C21 C22 -6.0(3)
C17 C16 C21 C22 171.70(17)
C29 N2 C22 C21 -165.26(17)
Si1 N2 C22 C21 13.3(2)
C29 N2 C22 C23 12.9(3)
Si1 N2 C22 C23 -168.55(13)
C20 C21 C22 N2 -171.50(18)
C16 C21 C22 N2 14.0(3)
C20 C21 C22 C23 10.3(3)
C16 C21 C22 C23 -164.25(17)
N2 C22 C23 C24 -103.4(2)
C21 C22 C23 C24 74.8(3)
N2 C22 C23 C28 78.4(2)
C21 C22 C23 C28 -103.4(2)
C28 C23 C24 C25 -2.1(3)
C22 C23 C24 C25 179.7(2)
C23 C24 C25 C26 0.4(4)
C24 C25 C26 C27 1.7(4)
C25 C26 C27 C28 -2.0(4)
C26 C27 C28 C23 0.3(3)
C24 C23 C28 C27 1.8(3)
C22 C23 C28 C27 -180.0(2)
C36 C31 C32 C33 0.9(3)
C31 C32 C33 C34 1.9(3)
C32 C33 C34 C35 -2.5(3)
C33 C34 C35 C36 0.5(3)
C37 N4 C36 C31 -156.86(19)
Si1 N4 C36 C31 35.6(3)
C37 N4 C36 C35 20.1(3)
Si1 N4 C36 C35 -147.41(17)
C32 C31 C36 N4 174.19(19)
C32 C31 C36 C35 -2.9(3)
C34 C35 C36 N4 -174.91(19)
C34 C35 C36 C31 2.2(3)
C36 N4 C37 C38 154.09(17)
Si1 N4 C37 C38 -35.83(19)
C39 N3 C38 C37 -170.65(16)
Si1 N3 C38 C37 5.7(2)
N4 C37 C38 N3 18.8(2)
C38 N3 C39 C44 161.19(18)
Si1 N3 C39 C44 -14.4(3)
C38 N3 C39 C40 -16.2(3)
Si1 N3 C39 C40 168.23(15)
N3 C39 C40 C41 178.0(2)
C44 C39 C40 C41 0.4(3)
C39 C40 C41 C42 0.1(3)
C40 C41 C42 C43 -0.3(3)
C41 C42 C43 C44 0.0(3)
C42 C43 C44 C39 0.5(3)
N3 C39 C44 C43 -178.22(18)
C40 C39 C44 C43 -0.7(3)
O7 Si2 O5 C45 126.96(15)
N7 Si2 O5 C45 -49.62(16)
N6 Si2 O5 C45 -143.48(15)
N5 Si2 O5 C45 42.29(15)
O5 Si2 O7 C60 45.14(15)
N8 Si2 O7 C60 -135.70(15)
N6 Si2 O7 C60 -44.73(15)
N5 Si2 O7 C60 134.53(15)
O7 Si2 N5 C51 -125.26(16)
O5 Si2 N5 C51 -35.98(16)
N7 Si2 N5 C51 55.60(16)
N8 Si2 N5 C51 141.83(16)
O7 Si2 N5 C58 58.82(14)
O5 Si2 N5 C58 148.11(14)
N7 Si2 N5 C58 -120.32(14)
N8 Si2 N5 C58 -34.09(15)
O7 Si2 N6 C66 32.22(16)
O5 Si2 N6 C66 -57.01(16)
N7 Si2 N6 C66 -148.60(16)
N8 Si2 N6 C66 125.11(16)
O7 Si2 N6 C73 -141.81(14)
O5 Si2 N6 C73 128.97(14)
N7 Si2 N6 C73 37.38(14)
N8 Si2 N6 C73 -48.91(14)
O5 Si2 N7 C80 -24.50(18)
N8 Si2 N7 C80 156.20(18)
N6 Si2 N7 C80 65.46(18)
N5 Si2 N7 C80 -113.88(18)
O5 Si2 N7 C81 147.07(13)
N8 Si2 N7 C81 -32.22(14)
N6 Si2 N7 C81 -122.96(14)
N5 Si2 N7 C81 57.70(14)
O7 Si2 N8 C83 27.78(18)
N7 Si2 N8 C83 -155.64(18)
N6 Si2 N8 C83 -61.82(18)
N5 Si2 N8 C83 112.44(18)
O7 Si2 N8 C82 -153.83(13)
N7 Si2 N8 C82 22.76(14)
N6 Si2 N8 C82 116.57(14)
N5 Si2 N8 C82 -69.17(14)
Si2 O5 C45 C46 152.35(15)
Si2 O5 C45 C50 -29.8(3)
O5 C45 C46 C47 178.02(18)
C50 C45 C46 C47 0.1(3)
C59 O6 C47 C46 -14.8(3)
C59 O6 C47 C48 166.0(2)
C45 C46 C47 O6 -179.6(2)
C45 C46 C47 C48 -0.4(3)
O6 C47 C48 C49 179.9(2)
C46 C47 C48 C49 0.7(3)
C47 C48 C49 C50 -0.5(3)
O5 C45 C50 C49 -177.80(18)
C46 C45 C50 C49 0.0(3)
O5 C45 C50 C51 -5.1(3)
C46 C45 C50 C51 172.76(19)
C48 C49 C50 C45 0.2(3)
C48 C49 C50 C51 -172.7(2)
C58 N5 C51 C50 -167.34(18)
Si2 N5 C51 C50 16.7(3)
C58 N5 C51 C52 12.4(3)
Si2 N5 C51 C52 -163.58(14)
C45 C50 C51 N5 9.6(3)
C49 C50 C51 N5 -177.81(19)
C45 C50 C51 C52 -170.14(18)
C49 C50 C51 C52 2.4(3)
N5 C51 C52 C57 -100.2(2)
C50 C51 C52 C57 79.6(3)
N5 C51 C52 C53 83.6(2)
C50 C51 C52 C53 -96.7(2)
C57 C52 C53 C54 1.8(3)
C51 C52 C53 C54 178.1(2)
C52 C53 C54 C55 -0.3(3)
C53 C54 C55 C56 -1.0(3)
C54 C55 C56 C57 0.8(3)
C53 C52 C57 C56 -2.0(3)
C51 C52 C57 C56 -178.15(19)
C55 C56 C57 C52 0.7(3)
Si2 O7 C60 C61 -150.40(14)
Si2 O7 C60 C65 32.3(2)
O7 C60 C61 C62 179.60(17)
C65 C60 C61 C62 -3.0(3)
C74 O8 C62 C61 2.0(3)
C74 O8 C62 C63 -177.90(18)
C60 C61 C62 O8 -179.79(18)
C60 C61 C62 C63 0.1(3)
O8 C62 C63 C64 -177.51(18)
C61 C62 C63 C64 2.6(3)
C62 C63 C64 C65 -2.3(3)
C63 C64 C65 C60 -0.6(3)
C63 C64 C65 C66 171.97(19)
O7 C60 C65 C64 -179.46(17)
C61 C60 C65 C64 3.3(3)
O7 C60 C65 C66 7.9(3)
C61 C60 C65 C66 -169.33(18)
C73 N6 C66 C65 166.89(17)
Si2 N6 C66 C65 -7.1(3)
C73 N6 C66 C67 -7.6(3)
Si2 N6 C66 C67 178.40(13)
C64 C65 C66 N6 168.55(18)
C60 C65 C66 N6 -19.1(3)
C64 C65 C66 C67 -16.8(3)
C60 C65 C66 C67 155.54(18)
N6 C66 C67 C68 90.1(2)
C65 C66 C67 C68 -84.5(2)
N6 C66 C67 C72 -90.1(2)
C65 C66 C67 C72 95.2(2)
C72 C67 C68 C69 0.0(3)
C66 C67 C68 C69 179.7(2)
C67 C68 C69 C70 0.2(3)
C68 C69 C70 C71 -0.3(3)
C69 C70 C71 C72 0.2(3)
C70 C71 C72 C67 -0.1(3)
C68 C67 C72 C71 0.0(3)
C66 C67 C72 C71 -179.74(19)
C80 C75 C76 C77 -0.4(3)
C75 C76 C77 C78 2.2(3)
C76 C77 C78 C79 -1.0(3)
C77 C78 C79 C80 -2.0(3)
C81 N7 C80 C79 153.43(19)
Si2 N7 C80 C79 -35.3(3)
C81 N7 C80 C75 -23.6(3)
Si2 N7 C80 C75 147.67(17)
C78 C79 C80 N7 -173.48(19)
C78 C79 C80 C75 3.7(3)
C76 C75 C80 N7 174.67(19)
C76 C75 C80 C79 -2.5(3)
C80 N7 C81 C82 -153.91(17)
Si2 N7 C81 C82 33.11(19)
C83 N8 C82 C81 170.08(16)
Si2 N8 C82 C81 -8.6(2)
N7 C81 C82 N8 -15.1(2)
C82 N8 C83 C84 17.0(3)
Si2 N8 C83 C84 -164.58(15)
C82 N8 C83 C88 -160.71(18)
Si2 N8 C83 C88 17.7(3)
N8 C83 C84 C85 -177.89(19)
C88 C83 C84 C85 0.0(3)
C83 C84 C85 C86 0.8(3)
C84 C85 C86 C87 -0.8(3)
C85 C86 C87 C88 -0.1(3)
C86 C87 C88 C83 0.9(3)
N8 C83 C88 C87 177.00(18)
C84 C83 C88 C87 -0.9(3)
